data_4116475
loop_
_publ_author_name
'Marilyn M. Olmstead'
'David A. Costa'
'Kalyani Maitra'
'Bruce C. Noll'
'Shane L. Phillips'
'Pamela M. Van Calcar'
'Alan L. Balch'

_publ_contact_author
; Dr. Alan L. Balch
  Department of Chemistry
  University of California
  Davis, CA 95616
  USA
;
_publ_contact_author_email balch@indigo.ucdavis.edu
_publ_contact_author_fax 530-752-8995
_publ_contact_author_phone 530-752-0941
_publ_section_title
;
 Interaction of Curved and Flat Molecular Surfaces. The Structures of
 Crystalline Compounds Composed of Fullerene (C60, C60O, C70, and C120O)
 and Metal Octaethylporphyrin Units
;
_journal_name_full 'Journal of the American Chemical Society'
_journal_page_first 7090
_journal_page_last 7097
_journal_paper_doi 10.1021/ja990618c
_journal_volume 121
_journal_year 1999
_chemical_formula_sum 'C198 H94 Cl3.6 Co2 N8 O'
_chemical_formula_weight 2846.3
_chemical_name_common '(C~60~OC~60~)^.^2Co(OEP)^.^1.2CHCl~3~^.^0.8benzene '
_chemical_name_systematic
; 
 ? 
;
_space_group_IT_number 12
_symmetry_cell_setting monoclinic
_symmetry_space_group_name_Hall '-C 2y'
_symmetry_space_group_name_H-M 'C 1 2/m 1'
_atom_sites_solution_hydrogens mixed
_atom_sites_solution_primary direct
_atom_sites_solution_secondary difmap
_audit_creation_method SHELXL-97
_cell_angle_alpha 90.00
_cell_angle_beta 108.974(11)
_cell_angle_gamma 90.00
_cell_formula_units_Z 2
_cell_length_a 24.271(5)
_cell_length_b 15.199(2)
_cell_length_c 17.270(2)
_cell_measurement_reflns_used 34
_cell_measurement_temperature 130(2)
_cell_measurement_theta_max 29.8
_cell_measurement_theta_min 4.02
_cell_volume 6024.7(17)
_computing_cell_refinement 'Siemens P3'
_computing_data_collection 'Siemens P3'
_computing_data_reduction 'Siemens XDISK'
_computing_molecular_graphics 'SHELXTL 5, XP (Sheldrick, 1994)'
_computing_publication_material 'SHELXL-97 (Sheldrick, 1997)'
_computing_structure_refinement 'SHELXL-97 (Sheldrick, 1997)'
_computing_structure_solution 'SHELXS-97 (Sheldrick, 1990)'
_diffrn_ambient_temperature 130(2)
_diffrn_measured_fraction_theta_full 1.000
_diffrn_measured_fraction_theta_max 1.000
_diffrn_measurement_device_type 'Siemens P4'
_diffrn_measurement_method 2\q-\w
_diffrn_radiation_monochromator 'nickel filter'
_diffrn_radiation_source 'Siemens rotating anode'
_diffrn_radiation_type CuK\a
_diffrn_radiation_wavelength 1.54178
_diffrn_reflns_av_R_equivalents 0.0838
_diffrn_reflns_av_sigmaI/netI 0.1080
_diffrn_reflns_limit_h_max 24
_diffrn_reflns_limit_h_min -25
_diffrn_reflns_limit_k_max 16
_diffrn_reflns_limit_k_min 0
_diffrn_reflns_limit_l_max 18
_diffrn_reflns_limit_l_min 0
_diffrn_reflns_number 4300
_diffrn_reflns_theta_full 55.10
_diffrn_reflns_theta_max 55.10
_diffrn_reflns_theta_min 2.71
_diffrn_standards_decay_% 2.6
_diffrn_standards_interval_count 198
_diffrn_standards_number 2
_exptl_absorpt_coefficient_mu 3.479
_exptl_absorpt_correction_T_max 0.7878
_exptl_absorpt_correction_T_min 0.6415
_exptl_absorpt_correction_type empirical
_exptl_absorpt_process_details
;XABS2: an empirical absorption correction program. Parkin, S.; Moezzi,
 B.; Hope, H. J. Appl. Cryst. 1995, 28, 53-56.
;
_exptl_crystal_colour black
_exptl_crystal_density_diffrn 1.569
_exptl_crystal_description parallelepiped
_exptl_crystal_F_000 2922
_exptl_crystal_size_max 0.14
_exptl_crystal_size_mid 0.08
_exptl_crystal_size_min 0.07
_refine_diff_density_max 0.907
_refine_diff_density_min -0.744
_refine_diff_density_rms 0.116
_refine_ls_extinction_method none
_refine_ls_goodness_of_fit_ref 1.439
_refine_ls_hydrogen_treatment constr
_refine_ls_matrix_type full
_refine_ls_number_parameters 241
_refine_ls_number_reflns 3980
_refine_ls_number_restraints 29
_refine_ls_restrained_S_all 1.449
_refine_ls_R_factor_all 0.2366
_refine_ls_R_factor_gt 0.1508
_refine_ls_shift/su_max 0.159
_refine_ls_shift/su_mean 0.014
_refine_ls_structure_factor_coef Fsqd
_refine_ls_weighting_details 'calc w=1/[\s^2^(Fo^2^)+(0.2000P)^2^+0.0000P] where P=(Fo^2^+2Fc^2^)/3'
_refine_ls_weighting_scheme calc
_refine_ls_wR_factor_gt 0.3887
_refine_ls_wR_factor_ref 0.4554
_reflns_number_gt 2119
_reflns_number_total 3980
_reflns_threshold_expression >2sigma(I)
_cod_data_source_file ja990618c_7.cif
_cod_data_source_block pv41
_cod_original_cell_volume 6024.7(16)
_cod_original_sg_symbol_H-M 'C 2/m'
_cod_database_code 4116475

loop_
_symmetry_equiv_pos_as_xyz
'x, y, z'
'-x, y, -z'
'x+1/2, y+1/2, z'
'-x+1/2, y+1/2, -z'
'-x, -y, -z'
'x, -y, z'
'-x+1/2, -y+1/2, -z'
'x+1/2, -y+1/2, z'

loop_
_atom_site_label
_atom_site_type_symbol
_atom_site_fract_x
_atom_site_fract_y
_atom_site_fract_z
_atom_site_U_iso_or_equiv
_atom_site_adp_type
_atom_site_occupancy
_atom_site_symmetry_multiplicity
_atom_site_calc_flag
_atom_site_refinement_flags
_atom_site_disorder_assembly
_atom_site_disorder_group
Co Co 0.04841(10) 1.0000 0.59846(16) 0.0471(10) Uani 1 2 d S . .
N1 N 0.0747(5) 1.0000 0.5022(9) 0.059(4) Uani 1 2 d S . .
N2 N 0.0515(4) 0.8708(7) 0.6006(6) 0.056(3) Uani 1 1 d . . .
N3 N 0.0244(5) 1.0000 0.6964(9) 0.052(4) Uani 1 2 d S . .
C1P C 0.1160(4) 0.9555(8) 0.4049(7) 0.053(3) Uani 1 1 d . . .
C2P C 0.0919(4) 0.9269(10) 0.4649(6) 0.051(3) Uani 1 1 d . . .
C3P C 0.0874(4) 0.8411(9) 0.4872(8) 0.056(3) Uani 1 1 d . . .
H3P H 0.0987 0.7963 0.4572 0.067 Uiso 1 1 calc R . .
C4P C 0.0682(4) 0.8162(9) 0.5482(7) 0.046(3) Uani 1 1 d . . .
C5P C 0.0654(5) 0.7245(10) 0.5711(8) 0.063(4) Uani 1 1 d . . .
C6P C 0.0458(5) 0.7234(10) 0.6367(9) 0.063(4) Uani 1 1 d . . .
C7P C 0.0379(5) 0.8164(9) 0.6572(7) 0.049(3) Uani 1 1 d . . .
C8P C 0.0207(5) 0.8405(10) 0.7190(8) 0.057(4) Uani 1 1 d . . .
H8P H 0.0117 0.7956 0.7512 0.068 Uiso 1 1 calc R . .
C9P C 0.0149(4) 0.9286(10) 0.7403(7) 0.053(3) Uani 1 1 d . . .
C10P C -0.0007(4) 0.9549(9) 0.8110(8) 0.059(4) Uani 1 1 d . . .
C11P C 0.1419(5) 0.8924(10) 0.3567(8) 0.068(4) Uani 1 1 d . . .
H11A H 0.1178 0.8385 0.3424 0.081 Uiso 1 1 calc R . .
H11B H 0.1422 0.9207 0.3052 0.081 Uiso 1 1 calc R . .
C12P C 0.2042(5) 0.8680(11) 0.4086(9) 0.084(5) Uani 1 1 d . . .
H12A H 0.2224 0.8334 0.3755 0.125 Uiso 1 1 calc R . .
H12B H 0.2033 0.8331 0.4559 0.125 Uiso 1 1 calc R . .
H12C H 0.2269 0.9218 0.4276 0.125 Uiso 1 1 calc R . .
C13P C 0.0807(5) 0.6460(9) 0.5277(8) 0.062(4) Uani 1 1 d . . .
H13A H 0.0649 0.6552 0.4677 0.074 Uiso 1 1 calc R . .
H13B H 0.0625 0.5924 0.5411 0.074 Uiso 1 1 calc R . .
C14P C 0.1462(6) 0.6329(11) 0.5527(10) 0.089(5) Uani 1 1 d . . .
H14A H 0.1640 0.6840 0.5355 0.133 Uiso 1 1 calc R . .
H14B H 0.1546 0.5798 0.5263 0.133 Uiso 1 1 calc R . .
H14C H 0.1622 0.6264 0.6123 0.133 Uiso 1 1 calc R . .
C15P C 0.0382(6) 0.6471(9) 0.6864(9) 0.073(4) Uani 1 1 d . . .
H15A H 0.0317 0.5934 0.6522 0.087 Uiso 1 1 calc R . .
H15B H 0.0031 0.6568 0.7024 0.087 Uiso 1 1 calc R . .
C16P C 0.0909(7) 0.6323(12) 0.7642(9) 0.098(6) Uani 1 1 d . . .
H16A H 0.1262 0.6248 0.7490 0.146 Uiso 1 1 calc R . .
H16B H 0.0845 0.5793 0.7925 0.146 Uiso 1 1 calc R . .
H16C H 0.0956 0.6832 0.8005 0.146 Uiso 1 1 calc R . .
C17P C -0.0078(6) 0.8927(10) 0.8739(8) 0.068(4) Uani 1 1 d . . .
H17A H -0.0323 0.8427 0.8455 0.081 Uiso 1 1 calc R . .
H17B H -0.0289 0.9232 0.9064 0.081 Uiso 1 1 calc R . .
C18P C 0.0492(7) 0.8565(11) 0.9322(8) 0.082(5) Uani 1 1 d . . .
H18A H 0.0408 0.8174 0.9721 0.123 Uiso 1 1 calc R . .
H18B H 0.0737 0.9053 0.9609 0.123 Uiso 1 1 calc R . .
H18C H 0.0696 0.8235 0.9010 0.123 Uiso 1 1 calc R . .
Cl1 Cl 0.8483(5) 0.9504(9) 0.8597(8) 0.088(4) Uiso 0.30 1 d PD . 1
Cl2 Cl 0.7412(5) 0.9626(8) 0.7275(7) 0.094(4) Uiso 0.30 1 d PD . 1
Cl3 Cl 0.7712(8) 1.1018(10) 0.8492(11) 0.130(6) Uiso 0.30 1 d PD . 1
C61 C 0.7814(10) 1.0000 0.8224(14) 0.103(13) Uiso 0.60 2 d SPD . 1
H61 H 0.7611 0.9693 0.8556 0.100 Uiso 0.30 1 d P A 1
C62 C 0.7272(17) 1.0000 0.778(3) 0.11(2) Uiso 0.40 2 d SPD . 2
C63 C 0.7556(16) 1.0795(5) 0.805(2) 0.18(3) Uiso 0.40 1 d PD . 2
C64 C 0.8132(16) 1.0796(5) 0.859(2) 0.133(19) Uiso 0.40 1 d PD . 2
C65 C 0.8416(17) 1.0000 0.886(3) 0.12(2) Uiso 0.40 2 d SPD . 2
H62A H 0.6874 1.0000 0.7427 0.150 Uiso 0.40 2 d SP B 2
H63A H 0.7357 1.1342 0.7872 0.150 Uiso 0.40 1 d P C 2
H64A H 0.8330 1.1343 0.8769 0.150 Uiso 0.40 1 d P D 2
H65A H 0.8813 1.0000 0.9214 0.150 Uiso 0.40 2 d SP E 2
O1 O 0.5331(10) 1.044(2) 0.8947(16) 0.071(10) Uiso 0.25 1 d PD . .
C1 C 0.4451(6) 0.8975(14) 0.9318(11) 0.083(4) Uiso 0.17 1 d PG . 1
C2 C 0.4717(6) 0.9979(16) 0.9590(11) 0.083(4) Uiso 0.33 2 d SPG . 1
C3 C 0.4633(5) 1.0371(15) 0.8747(12) 0.083(4) Uiso 0.17 1 d PGD . 1
C4 C 0.4488(6) 0.9984(15) 0.7978(12) 0.083(4) Uiso 0.33 2 d SPG . 1
C5 C 0.4264(7) 0.9115(14) 0.7847(11) 0.083(4) Uiso 0.17 1 d PG . 1
C6 C 0.4253(7) 0.8609(13) 0.8505(12) 0.083(4) Uiso 0.17 1 d PG . 1
C7 C 0.3822(8) 0.7928(12) 0.8393(13) 0.083(4) Uiso 0.17 1 d PG . 1
C8 C 0.3686(8) 0.7891(12) 0.9143(12) 0.083(4) Uiso 0.17 1 d PG . 1
C9 C 0.4038(8) 0.8572(14) 0.9647(10) 0.083(4) Uiso 0.17 1 d PG . 1
C10 C 0.3830(8) 0.9036(15) 1.0181(8) 0.083(4) Uiso 0.17 1 d PG . 1
C11 C 0.3995(8) 0.9989(16) 1.0398(8) 0.083(4) Uiso 0.33 2 d SPG . 1
C12 C 0.4374(7) 1.0318(15) 1.0051(9) 0.083(4) Uiso 0.17 1 d PG . 1
C13 C 0.4210(7) 1.1126(14) 0.9600(10) 0.083(4) Uiso 0.17 1 d PG . 1
C14 C 0.4363(6) 1.1182(14) 0.8863(12) 0.083(4) Uiso 0.17 1 d PG . 1
C15 C 0.4008(7) 1.1633(13) 0.8193(12) 0.083(4) Uiso 0.17 1 d PG . 1
C16 C 0.3877(7) 1.1264(14) 0.7385(11) 0.083(4) Uiso 0.17 1 d PG . 1
C17 C 0.4084(7) 1.0440(15) 0.7287(11) 0.083(4) Uiso 0.17 1 d PG . 1
C18 C 0.3716(8) 0.9832(16) 0.6709(9) 0.083(4) Uiso 0.17 1 d PG . 1
C19 C 0.3844(8) 0.8963(15) 0.7051(11) 0.083(4) Uiso 0.17 1 d PG . 1
C20 C 0.3398(8) 0.8367(14) 0.6962(11) 0.083(4) Uiso 0.17 1 d PG . 1
C21 C 0.3384(8) 0.7844(12) 0.7650(12) 0.083(4) Uiso 0.17 1 d PG . 1
C22 C 0.2794(9) 0.7695(11) 0.7627(13) 0.083(4) Uiso 0.17 1 d PG . 1
C23 C 0.2660(9) 0.7689(11) 0.8345(13) 0.083(4) Uiso 0.17 1 d PG . 1
C24 C 0.3116(9) 0.7779(12) 0.9119(13) 0.083(4) Uiso 0.17 1 d PG . 1
C25 C 0.2883(9) 0.8320(13) 0.9623(11) 0.083(4) Uiso 0.17 1 d PG . 1
C26 C 0.3239(9) 0.8908(15) 1.0168(9) 0.083(4) Uiso 0.17 1 d PG . 1
C27 C 0.3008(9) 0.9735(16) 1.0327(8) 0.083(4) Uiso 0.17 1 d PG . 1
C28 C 0.3472(9) 1.0359(16) 1.0428(8) 0.083(4) Uiso 0.17 1 d PG . 1
C29 C 0.3352(9) 1.1181(14) 1.0075(9) 0.083(4) Uiso 0.17 1 d PG . 1
C30 C 0.3716(8) 1.1544(13) 0.9643(10) 0.083(4) Uiso 0.17 1 d PG . 1
C31 C 0.3381(8) 1.2091(11) 0.8975(12) 0.083(4) Uiso 0.17 1 d PG . 1
C32 C 0.3513(8) 1.2113(11) 0.8256(13) 0.083(4) Uiso 0.17 1 d PG . 1
C33 C 0.3056(8) 1.2022(11) 0.7482(12) 0.083(4) Uiso 0.17 1 d PG . 1
C34 C 0.3278(8) 1.1486(13) 0.6963(11) 0.083(4) Uiso 0.17 1 d PG . 1
C35 C 0.2918(8) 1.0888(15) 0.6435(9) 0.083(4) Uiso 0.17 1 d PG . 1
C36 C 0.3149(8) 1.0005(16) 0.6274(8) 0.083(4) Uiso 0.33 2 d SPG . 1
C37 C 0.2685(8) 0.9440(15) 0.6181(8) 0.083(4) Uiso 0.17 1 d PG . 1
C38 C 0.2808(8) 0.8607(14) 0.6506(10) 0.083(4) Uiso 0.17 1 d PG . 1
C39 C 0.2456(8) 0.8224(13) 0.6947(11) 0.083(4) Uiso 0.17 1 d PG . 1
C40 C 0.1968(7) 0.8662(13) 0.6987(11) 0.083(4) Uiso 0.17 1 d PG . 1
C41 C 0.1813(7) 0.8623(13) 0.7723(13) 0.083(4) Uiso 0.17 1 d PG . 1
C42 C 0.2164(8) 0.8174(12) 0.8398(13) 0.083(4) Uiso 0.17 1 d PG . 1
C43 C 0.2283(8) 0.8541(14) 0.9204(12) 0.083(4) Uiso 0.17 1 d PG . 1
C44 C 0.2079(8) 0.9369(15) 0.9296(12) 0.083(4) Uiso 0.17 1 d PG . 1
C45 C 0.2443(9) 1.0012(16) 0.9893(10) 0.083(4) Uiso 0.33 2 d SPG . 1
C46 C 0.2317(8) 1.0825(15) 0.9529(11) 0.083(4) Uiso 0.17 1 d PG . 1
C47 C 0.2760(9) 1.1428(14) 0.9635(11) 0.083(4) Uiso 0.17 1 d PG . 1
C48 C 0.2790(8) 1.1946(12) 0.8952(12) 0.083(4) Uiso 0.17 1 d PG . 1
C49 C 0.2350(8) 1.1892(12) 0.8210(13) 0.083(4) Uiso 0.17 1 d PG . 1
C50 C 0.2486(8) 1.1929(12) 0.7459(12) 0.083(4) Uiso 0.17 1 d PG . 1
C51 C 0.2102(7) 1.1340(13) 0.6876(11) 0.083(4) Uiso 0.17 1 d PG . 1
C52 C 0.2309(8) 1.0853(15) 0.6356(9) 0.083(4) Uiso 0.17 1 d PG . 1
C53 C 0.2199(7) 0.9921(15) 0.6271(8) 0.083(4) Uiso 0.17 1 d PG . 1
C54 C 0.1840(6) 0.9532(14) 0.6648(10) 0.083(4) Uiso 0.17 1 d PG . 1
C55 C 0.1592(5) 1.0027(14) 0.7148(12) 0.083(4) Uiso 0.33 2 d SPG . 1
C56 C 0.1600(6) 0.9486(14) 0.7820(13) 0.083(4) Uiso 0.17 1 d PG . 1
C57 C 0.1708(7) 0.9833(15) 0.8593(13) 0.083(4) Uiso 0.17 1 d PG . 1
C58 C 0.1870(7) 1.0743(14) 0.8745(13) 0.083(4) Uiso 0.17 1 d PG . 1
C59 C 0.1877(7) 1.1282(13) 0.8105(13) 0.083(4) Uiso 0.17 1 d PG . 1
C60 C 0.1743(6) 1.0927(14) 0.7292(12) 0.083(4) Uiso 0.17 1 d PG . 1
C1B C 0.4623(3) 1.0320(9) 0.8966(7) 0.091(2) Uiso 0.33 1 d PGD . 2
C2B C 0.4669(3) 1.0001(9) 0.9766(7) 0.091(2) Uiso 0.67 2 d SPG . 2
C3B C 0.4219(4) 1.0451(9) 1.0084(5) 0.091(2) Uiso 0.33 1 d PG . 2
C4B C 0.4010(4) 1.1280(8) 0.9818(6) 0.091(2) Uiso 0.33 1 d PG . 2
C5B C 0.4060(4) 1.1620(7) 0.9066(7) 0.091(2) Uiso 0.33 1 d PG . 2
C6B C 0.4356(4) 1.1147(8) 0.8645(7) 0.091(2) Uiso 0.33 1 d PG . 2
C7B C 0.4126(4) 1.1087(8) 0.7766(7) 0.091(2) Uiso 0.33 1 d PG . 2
C8B C 0.4231(4) 1.0225(9) 0.7498(7) 0.091(2) Uiso 0.33 1 d PG . 2
C9B C 0.4487(3) 0.9760(9) 0.8257(7) 0.091(2) Uiso 0.33 1 d PG . 2
C10B C 0.4352(4) 0.8887(8) 0.8317(7) 0.091(2) Uiso 0.33 1 d PG . 2
C11B C 0.4225(4) 0.8532(8) 0.9013(7) 0.091(2) Uiso 0.33 1 d PG . 2
C12B C 0.4329(4) 0.9103(8) 0.9666(6) 0.091(2) Uiso 0.33 1 d PG . 2
C13B C 0.3927(5) 0.8947(8) 1.0107(5) 0.091(2) Uiso 0.33 1 d PG . 2
C14B C 0.3860(5) 0.9840(9) 1.0342(4) 0.091(2) Uiso 0.33 1 d PG . 2
C15B C 0.3334(5) 1.0114(9) 1.0404(4) 0.091(2) Uiso 0.33 1 d PG . 2
C16B C 0.3104(5) 1.0963(8) 1.0090(5) 0.091(2) Uiso 0.33 1 d PG . 2
C17B C 0.3430(5) 1.1525(8) 0.9786(6) 0.091(2) Uiso 0.33 1 d PG . 2
C18B C 0.3149(5) 1.2054(6) 0.9076(7) 0.091(2) Uiso 0.33 1 d PG . 2
C19B C 0.3551(5) 1.2120(6) 0.8623(7) 0.091(2) Uiso 0.33 1 d PG . 2
C20B C 0.3348(5) 1.2098(6) 0.7778(7) 0.091(2) Uiso 0.33 1 d PG . 2
C21B C 0.3625(5) 1.1536(8) 0.7343(7) 0.091(2) Uiso 0.33 1 d PG . 2
C22B C 0.3217(5) 1.1155(8) 0.6619(6) 0.091(2) Uiso 0.33 1 d PG . 2
C23B C 0.3297(5) 1.0304(9) 0.6400(5) 0.091(2) Uiso 0.33 1 d PG . 2
C24B C 0.3810(5) 0.9823(9) 0.6859(6) 0.091(2) Uiso 0.33 1 d PG . 2
C25B C 0.3674(5) 0.8909(9) 0.6919(6) 0.091(2) Uiso 0.33 1 d PG . 2
C26B C 0.3927(4) 0.8458(8) 0.7640(7) 0.091(2) Uiso 0.33 1 d PG . 2
C27B C 0.3576(5) 0.7901(7) 0.7966(7) 0.091(2) Uiso 0.33 1 d PG . 2
C28B C 0.3785(5) 0.7859(7) 0.8847(7) 0.091(2) Uiso 0.33 1 d PG . 2
C29B C 0.3394(5) 0.7811(7) 0.9273(7) 0.091(2) Uiso 0.33 1 d PG . 2
C30B C 0.3472(5) 0.8360(8) 0.9980(6) 0.091(2) Uiso 0.33 1 d PG . 2
C31B C 0.2908(5) 0.8670(8) 0.9964(6) 0.091(2) Uiso 0.33 1 d PG . 2
C32B C 0.2841(5) 0.9531(9) 1.0170(5) 0.091(2) Uiso 0.33 1 d PG . 2
C33B C 0.2311(5) 1.0000(9) 0.9749(6) 0.091(2) Uiso 0.67 2 d SPG . 2
C34B C 0.2486(5) 1.0892(8) 0.9687(6) 0.091(2) Uiso 0.33 1 d PG . 2
C35B C 0.2221(4) 1.1371(7) 0.8986(7) 0.091(2) Uiso 0.33 1 d PG . 2
C36B C 0.2562(5) 1.1953(6) 0.8666(7) 0.091(2) Uiso 0.33 1 d PG . 2
C37B C 0.2348(5) 1.1956(6) 0.7784(7) 0.091(2) Uiso 0.33 1 d PG . 2
C38B C 0.2735(5) 1.1995(6) 0.7351(7) 0.091(2) Uiso 0.33 1 d PG . 2
C39B C 0.2659(5) 1.1425(8) 0.6658(6) 0.091(2) Uiso 0.33 1 d PG . 2
C40B C 0.2193(5) 1.0853(8) 0.6420(5) 0.091(2) Uiso 0.33 1 d PG . 2
C41B C 0.2274(5) 1.0001(9) 0.6177(4) 0.091(2) Uiso 0.67 2 d SPG . 2
C42B C 0.2813(5) 0.9702(9) 0.6162(4) 0.091(2) Uiso 0.33 1 d PG . 2
C43B C 0.3052(5) 0.8876(8) 0.6527(5) 0.091(2) Uiso 0.33 1 d PG . 2
C44B C 0.2719(5) 0.8316(7) 0.6821(6) 0.091(2) Uiso 0.33 1 d PG . 2
C45B C 0.2989(5) 0.7803(6) 0.7547(7) 0.091(2) Uiso 0.33 1 d PG . 2
C46B C 0.2584(5) 0.7707(6) 0.7991(7) 0.091(2) Uiso 0.33 1 d PG . 2
C47B C 0.2780(5) 0.7736(6) 0.8835(7) 0.091(2) Uiso 0.33 1 d PG . 2
C48B C 0.2485(5) 0.8279(7) 0.9260(7) 0.091(2) Uiso 0.33 1 d PG . 2
C49B C 0.1996(4) 0.8746(8) 0.8824(7) 0.091(2) Uiso 0.33 1 d PG . 2
C50B C 0.1895(4) 0.9608(8) 0.9096(7) 0.091(2) Uiso 0.33 1 d PG . 2
C51B C 0.1660(3) 1.0081(8) 0.8337(7) 0.091(2) Uiso 0.33 1 d PG . 2
C52B C 0.1793(4) 1.0961(8) 0.8300(7) 0.091(2) Uiso 0.33 1 d PG . 2
C53B C 0.1894(4) 1.1303(7) 0.7580(7) 0.091(2) Uiso 0.33 1 d PG . 2
C54B C 0.1814(4) 1.0768(8) 0.6907(6) 0.091(2) Uiso 0.33 1 d PG . 2
C55B C 0.1606(3) 0.9883(8) 0.6911(6) 0.091(2) Uiso 0.33 1 d PG . 2
C56B C 0.1928(4) 0.9388(8) 0.6491(5) 0.091(2) Uiso 0.33 1 d PG . 2
C57B C 0.2136(4) 0.8561(8) 0.6767(6) 0.091(2) Uiso 0.33 1 d PG . 2
C58B C 0.2099(4) 0.8246(7) 0.7536(7) 0.091(2) Uiso 0.33 1 d PG . 2
C59B C 0.1795(4) 0.8724(7) 0.7943(7) 0.091(2) Uiso 0.33 1 d PG . 2
C60B C 0.1529(3) 0.9546(8) 0.7611(7) 0.091(2) Uiso 0.33 1 d PG . 2

loop_
_atom_site_aniso_label
_atom_site_aniso_U_11
_atom_site_aniso_U_22
_atom_site_aniso_U_33
_atom_site_aniso_U_23
_atom_site_aniso_U_13
_atom_site_aniso_U_12
Co 0.0239(13) 0.066(2) 0.0463(17) 0.000 0.0049(11) 0.000
N1 0.023(7) 0.087(12) 0.064(10) 0.000 0.012(7) 0.000
N2 0.039(5) 0.061(7) 0.065(7) 0.004(6) 0.014(5) 0.013(5)
N3 0.027(7) 0.069(11) 0.062(10) 0.000 0.016(7) 0.000
C1P 0.025(5) 0.076(9) 0.053(7) -0.007(6) 0.006(5) 0.001(5)
C2P 0.011(5) 0.098(11) 0.036(6) 0.007(7) -0.001(4) 0.007(6)
C3P 0.024(6) 0.065(9) 0.078(9) 0.012(8) 0.014(6) -0.003(6)
C4P 0.027(6) 0.060(9) 0.049(7) 0.004(7) 0.009(5) 0.000(5)
C5P 0.023(6) 0.092(12) 0.073(9) 0.014(9) 0.014(6) -0.001(7)
C6P 0.035(7) 0.078(11) 0.071(9) 0.004(8) 0.011(6) -0.003(7)
C7P 0.038(7) 0.052(8) 0.054(8) 0.001(7) 0.011(6) -0.003(6)
C8P 0.029(6) 0.080(11) 0.054(8) -0.004(8) 0.005(6) 0.002(6)
C9P 0.025(6) 0.087(10) 0.049(7) 0.009(8) 0.014(5) 0.004(6)
C10P 0.032(6) 0.080(9) 0.064(8) 0.001(7) 0.016(6) 0.007(6)
C11P 0.041(7) 0.095(11) 0.065(8) -0.009(8) 0.015(6) 0.010(7)
C12P 0.045(8) 0.104(13) 0.097(11) -0.007(10) 0.017(7) 0.025(8)
C13P 0.061(8) 0.053(9) 0.076(9) 0.007(7) 0.028(7) 0.019(7)
C14P 0.083(10) 0.076(11) 0.121(13) 0.004(10) 0.049(10) 0.026(9)
C15P 0.076(10) 0.057(10) 0.087(11) 0.010(8) 0.031(8) -0.004(8)
C16P 0.117(13) 0.105(14) 0.064(10) 0.034(9) 0.019(9) 0.012(11)
C17P 0.071(9) 0.081(10) 0.059(8) 0.014(8) 0.032(7) 0.001(8)
C18P 0.099(11) 0.089(12) 0.065(9) 0.024(9) 0.035(8) 0.025(9)

loop_
_atom_type_symbol
_atom_type_description
_atom_type_scat_dispersion_real
_atom_type_scat_dispersion_imag
_atom_type_scat_source
C C 0.0181 0.0091 'International Tables Vol C Tables 4.2.6.8 and 6.1.1.4'
H H 0.0000 0.0000 'International Tables Vol C Tables 4.2.6.8 and 6.1.1.4'
N N 0.0311 0.0180 'International Tables Vol C Tables 4.2.6.8 and 6.1.1.4'
O O 0.0492 0.0322 'International Tables Vol C Tables 4.2.6.8 and 6.1.1.4'
Co Co -2.3653 3.6143 'International Tables Vol C Tables 4.2.6.8 and 6.1.1.4'
Cl Cl 0.3639 0.7018 'International Tables Vol C Tables 4.2.6.8 and 6.1.1.4'

loop_
_geom_angle_atom_site_label_1
_geom_angle_atom_site_label_2
_geom_angle_atom_site_label_3
_geom_angle
_geom_angle_site_symmetry_1
_geom_angle_site_symmetry_3
N1 Co N3 178.4(5) . .
N1 Co N2 89.7(3) . .
N3 Co N2 90.2(3) . .
N1 Co N2 89.7(3) . 6_575
N3 Co N2 90.2(3) . 6_575
N2 Co N2 175.8(6) . 6_575
C2P N1 C2P 103.5(14) 6_575 .
C2P N1 Co 127.7(7) 6_575 .
C2P N1 Co 127.7(7) . .
C4P N2 C7P 106.8(10) . .
C4P N2 Co 127.2(9) . .
C7P N2 Co 126.0(9) . .
C9P N3 C9P 103.1(15) . 6_575
C9P N3 Co 128.4(8) . .
C9P N3 Co 128.4(8) 6_575 .
C1P C1P C2P 107.9(8) 6_575 .
C1P C1P C11P 128.7(7) 6_575 .
C2P C1P C11P 123.1(12) . .
C3P C2P N1 123.7(11) . .
C3P C2P C1P 126.0(12) . .
N1 C2P C1P 110.3(13) . .
C4P C3P C2P 124.8(13) . .
C3P C4P N2 126.7(13) . .
C3P C4P C5P 123.0(12) . .
N2 C4P C5P 110.3(11) . .
C6P C5P C4P 107.3(13) . .
C6P C5P C13P 127.4(14) . .
C4P C5P C13P 125.2(12) . .
C5P C6P C7P 107.1(13) . .
C5P C6P C15P 129.1(14) . .
C7P C6P C15P 123.6(12) . .
C8P C7P N2 127.6(13) . .
C8P C7P C6P 123.9(13) . .
N2 C7P C6P 108.5(11) . .
C7P C8P C9P 124.1(13) . .
N3 C9P C8P 123.6(11) . .
N3 C9P C10P 112.4(13) . .
C8P C9P C10P 123.9(12) . .
C10P C10P C9P 106.0(8) 6_575 .
C10P C10P C17P 129.3(8) 6_575 .
C9P C10P C17P 124.3(13) . .
C12P C11P C1P 109.6(10) . .
C5P C13P C14P 111.4(11) . .
C6P C15P C16P 113.1(12) . .
C10P C17P C18P 114.5(11) . .
Cl3 C61 Cl2 119.2(11) . .
Cl3 C61 Cl1 121.0(12) . .
Cl2 C61 Cl1 112.9(12) . .
C62 C63 C64 119.9(8) . .
C65 C64 C63 119.8(8) . .
C3 O1 C1B 12.9(8) . .
C9 C1 C6 99.6 . .
C9 C1 C2 122.4 . .
C6 C1 C2 127.2 . .
C12 C2 C3 118.2 . .
C12 C2 C1 104.2 . .
C3 C2 C1 99.8 . .
C4 C3 C14 120.6 . .
C4 C3 C2 131.4 . .
C14 C3 C2 97.3 . .
C4 C3 O1 98.9(15) . .
C14 C3 O1 114.0(16) . .
C2 C3 O1 90.9(15) . .
C3 C4 C5 120.8 . .
C3 C4 C17 118.5 . .
C5 C4 C17 101.1 . .
C6 C5 C4 119.8 . .
C6 C5 C19 119.9 . .
C4 C5 C19 114.7 . .
C5 C6 C7 119.9 . .
C5 C6 C1 119.9 . .
C7 C6 C1 114.0 . .
C21 C7 C8 120.0 . .
C21 C7 C6 119.9 . .
C8 C7 C6 106.0 . .
C24 C8 C7 120.0 . .
C24 C8 C9 119.9 . .
C7 C8 C9 104.6 . .
C10 C9 C1 119.9 . .
C10 C9 C8 119.8 . .
C1 C9 C8 114.8 . .
C9 C10 C26 119.9 . .
C9 C10 C11 121.9 . .
C26 C10 C11 108.3 . .
C12 C11 C28 128.5 . .
C12 C11 C10 114.1 . .
C28 C11 C10 102.9 . .
C11 C12 C2 136.3 . .
C11 C12 C13 116.8 . .
C2 C12 C13 96.6 . .
C30 C13 C14 119.9 . .
C30 C13 C12 117.1 . .
C14 C13 C12 115.1 . .
C15 C14 C13 120.0 . .
C15 C14 C3 119.9 . .
C13 C14 C3 109.4 . .
C14 C15 C32 119.9 . .
C14 C15 C16 119.9 . .
C32 C15 C16 110.1 . .
C17 C16 C34 120.0 . .
C17 C16 C15 119.9 . .
C34 C16 C15 105.5 . .
C16 C17 C18 119.9 . .
C16 C17 C4 120.6 . .
C18 C17 C4 111.4 . .
C36 C18 C19 116.6 . .
C36 C18 C17 123.2 . .
C19 C18 C17 107.6 . .
C20 C19 C18 120.0 . .
C20 C19 C5 119.9 . .
C18 C19 C5 103.6 . .
C19 C20 C38 120.0 . .
C19 C20 C21 119.9 . .
C38 C20 C21 107.7 . .
C7 C21 C22 119.9 . .
C7 C21 C20 119.9 . .
C22 C21 C20 110.8 . .
C23 C22 C21 120.0 . .
C23 C22 C39 120.0 . .
C21 C22 C39 103.4 . .
C22 C23 C24 120.0 . .
C22 C23 C42 120.0 . .
C24 C23 C42 107.5 . .
C8 C24 C23 120.0 . .
C8 C24 C25 119.9 . .
C23 C24 C25 106.3 . .
C26 C25 C24 120.0 . .
C26 C25 C43 119.9 . .
C24 C25 C43 111.2 . .
C25 C26 C27 120.0 . .
C25 C26 C10 119.9 . .
C27 C26 C10 109.1 . .
C45 C27 C28 117.4 . .
C45 C27 C26 122.4 . .
C28 C27 C26 105.2 . .
C29 C28 C11 114.2 . .
C29 C28 C27 120.0 . .
C11 C28 C27 114.3 . .
C28 C29 C30 120.0 . .
C28 C29 C47 120.0 . .
C30 C29 C47 107.7 . .
C13 C30 C29 122.8 . .
C13 C30 C31 119.9 . .
C29 C30 C31 110.7 . .
C32 C31 C48 119.9 . .
C32 C31 C30 119.9 . .
C48 C31 C30 103.4 . .
C31 C32 C33 120.0 . .
C31 C32 C15 119.9 . .
C33 C32 C15 106.9 . .
C50 C33 C32 120.0 . .
C50 C33 C34 120.0 . .
C32 C33 C34 107.5 . .
C35 C34 C16 119.9 . .
C35 C34 C33 119.9 . .
C16 C34 C33 109.8 . .
C34 C35 C52 119.9 . .
C34 C35 C36 120.7 . .
C52 C35 C36 112.3 . .
C18 C36 C37 125.7 . .
C18 C36 C35 116.0 . .
C37 C36 C35 103.5 . .
C38 C37 C36 117.5 . .
C38 C37 C53 120.0 . .
C36 C37 C53 109.8 . .
C37 C38 C39 119.9 . .
C37 C38 C20 120.0 . .
C39 C38 C20 105.4 . .
C40 C39 C38 119.9 . .
C40 C39 C22 119.9 . .
C38 C39 C22 112.3 . .
C39 C40 C54 119.9 . .
C39 C40 C41 120.0 . .
C54 C40 C41 108.2 . .
C42 C41 C56 119.9 . .
C42 C41 C40 120.0 . .
C56 C41 C40 105.7 . .
C41 C42 C23 120.0 . .
C41 C42 C43 120.0 . .
C23 C42 C43 110.5 . .
C44 C43 C42 119.9 . .
C44 C43 C25 119.8 . .
C42 C43 C25 104.3 . .
C43 C44 C57 119.9 . .
C43 C44 C45 121.7 . .
C57 C44 C45 109.3 . .
C46 C45 C27 123.3 . .
C46 C45 C44 106.3 . .
C27 C45 C44 115.7 . .
C47 C46 C45 119.2 . .
C47 C46 C58 119.9 . .
C45 C46 C58 109.9 . .
C46 C47 C29 120.0 . .
C46 C47 C48 119.9 . .
C29 C47 C48 105.5 . .
C49 C48 C31 119.9 . .
C49 C48 C47 120.0 . .
C31 C48 C47 112.1 . .
C48 C49 C59 119.9 . .
C48 C49 C50 120.0 . .
C59 C49 C50 108.6 . .
C33 C50 C49 120.0 . .
C33 C50 C51 120.0 . .
C49 C50 C51 108.6 . .
C52 C51 C60 119.9 . .
C52 C51 C50 119.9 . .
C60 C51 C50 106.3 . .
C51 C52 C53 119.9 . .
C51 C52 C35 119.9 . .
C53 C52 C35 101.4 . .
C54 C53 C37 120.0 . .
C54 C53 C52 119.9 . .
C37 C53 C52 112.2 . .
C53 C54 C55 121.3 . .
C53 C54 C40 120.0 . .
C55 C54 C40 108.6 . .
C56 C55 C54 107.2 . .
C56 C55 C60 118.9 . .
C54 C55 C60 118.7 . .
C57 C56 C55 121.2 . .
C57 C56 C41 119.9 . .
C55 C56 C41 110.1 . .
C56 C57 C44 120.0 . .
C56 C57 C58 119.9 . .
C44 C57 C58 105.0 . .
C59 C58 C46 120.0 . .
C59 C58 C57 119.9 . .
C46 C58 C57 109.4 . .
C58 C59 C49 120.0 . .
C58 C59 C60 120.0 . .
C49 C59 C60 106.4 . .
C55 C60 C59 119.8 . .
C55 C60 C51 119.8 . .
C59 C60 C51 110.0 . .
C2B C1B C6B 123.5 . .
C2B C1B C9B 123.0 . .
C6B C1B C9B 103.8 . .
C2B C1B O1 106.6(11) . .
C6B C1B O1 103.0(12) . .
C9B C1B O1 90.0(12) . .
C1B C2B C3B 110.6 . .
C1B C2B C12B 108.3 . .
C3B C2B C12B 91.0 . .
C4B C3B C14B 119.9 . .
C4B C3B C2B 121.1 . .
C14B C3B C2B 113.3 . .
C3B C4B C17B 119.9 . .
C3B C4B C5B 119.9 . .
C17B C4B C5B 103.9 . .
C6B C5B C4B 119.9 . .
C6B C5B C19B 119.9 . .
C4B C5B C19B 111.2 . .
C5B C6B C1B 119.9 . .
C5B C6B C7B 120.0 . .
C1B C6B C7B 108.8 . .
C21B C7B C8B 119.9 . .
C21B C7B C6B 119.9 . .
C8B C7B C6B 110.4 . .
C24B C8B C7B 119.9 . .
C24B C8B C9B 119.9 . .
C7B C8B C9B 102.9 . .
C10B C9B C1B 119.9 . .
C10B C9B C8B 119.9 . .
C1B C9B C8B 113.3 . .
C9B C10B C26B 120.0 . .
C9B C10B C11B 123.0 . .
C26B C10B C11B 102.5 . .
C12B C11B C28B 122.5 . .
C12B C11B C10B 114.5 . .
C28B C11B C10B 116.5 . .
C11B C12B C13B 110.7 . .
C11B C12B C2B 125.7 . .
C13B C12B C2B 120.4 . .
C30B C13B C12B 131.9 . .
C30B C13B C14B 119.8 . .
C12B C13B C14B 98.7 . .
C15B C14B C13B 119.9 . .
C15B C14B C3B 119.8 . .
C13B C14B C3B 112.7 . .
C14B C15B C32B 119.9 . .
C14B C15B C16B 119.8 . .
C32B C15B C16B 105.1 . .
C17B C16B C34B 120.0 . .
C17B C16B C15B 119.9 . .
C34B C16B C15B 109.4 . .
C16B C17B C4B 120.0 . .
C16B C17B C18B 119.9 . .
C4B C17B C18B 111.3 . .
C36B C18B C19B 120.0 . .
C36B C18B C17B 120.0 . .
C19B C18B C17B 106.6 . .
C20B C19B C18B 120.0 . .
C20B C19B C5B 120.0 . .
C18B C19B C5B 106.8 . .
C19B C20B C38B 120.0 . .
C19B C20B C21B 120.0 . .
C38B C20B C21B 104.4 . .
C7B C21B C20B 119.9 . .
C7B C21B C22B 119.9 . .
C20B C21B C22B 112.8 . .
C23B C22B C39B 119.9 . .
C23B C22B C21B 119.9 . .
C39B C22B C21B 103.6 . .
C22B C23B C42B 120.0 . .
C22B C23B C24B 119.9 . .
C42B C23B C24B 108.3 . .
C8B C24B C23B 119.9 . .
C8B C24B C25B 119.9 . .
C23B C24B C25B 110.6 . .
C26B C25B C43B 120.0 . .
C26B C25B C24B 119.9 . .
C43B C25B C24B 103.3 . .
C25B C26B C10B 120.0 . .
C25B C26B C27B 119.9 . .
C10B C26B C27B 108.0 . .
C45B C27B C26B 120.0 . .
C45B C27B C28B 119.9 . .
C26B C27B C28B 112.9 . .
C29B C28B C11B 121.7 . .
C29B C28B C27B 119.9 . .
C11B C28B C27B 99.4 . .
C28B C29B C47B 119.9 . .
C28B C29B C30B 119.9 . .
C47B C29B C30B 108.7 . .
C13B C30B C31B 119.8 . .
C13B C30B C29B 112.8 . .
C31B C30B C29B 108.1 . .
C32B C31B C30B 119.8 . .
C32B C31B C48B 119.8 . .
C30B C31B C48B 107.0 . .
C31B C32B C15B 119.9 . .
C31B C32B C33B 120.0 . .
C15B C32B C33B 111.2 . .
C50B C33B C34B 120.1 . .
C50B C33B C32B 119.6 . .
C34B C33B C32B 105.6 . .
C35B C34B C33B 120.0 . .
C35B C34B C16B 120.0 . .
C33B C34B C16B 108.7 . .
C34B C35B C36B 120.0 . .
C34B C35B C52B 120.0 . .
C36B C35B C52B 107.5 . .
C18B C36B C35B 119.9 . .
C18B C36B C37B 120.0 . .
C35B C36B C37B 110.7 . .
C38B C37B C53B 119.9 . .
C38B C37B C36B 119.9 . .
C53B C37B C36B 104.0 . .
C37B C38B C20B 120.0 . .
C37B C38B C39B 119.9 . .
C20B C38B C39B 108.8 . .
C40B C39B C22B 120.0 . .
C40B C39B C38B 119.9 . .
C22B C39B C38B 110.1 . .
C39B C40B C41B 119.6 . .
C39B C40B C54B 119.9 . .
C41B C40B C54B 105.8 . .
C42B C41B C40B 122.2 . .
C42B C41B C56B 116.9 . .
C40B C41B C56B 108.9 . .
C41B C42B C23B 118.2 . .
C41B C42B C43B 121.6 . .
C23B C42B C43B 104.7 . .
C44B C43B C25B 119.8 . .
C44B C43B C42B 119.9 . .
C25B C43B C42B 112.8 . .
C43B C44B C57B 119.9 . .
C43B C44B C45B 120.0 . .
C57B C44B C45B 110.8 . .
C27B C45B C46B 120.0 . .
C27B C45B C44B 119.9 . .
C46B C45B C44B 108.8 . .
C47B C46B C45B 120.0 . .
C47B C46B C58B 120.0 . .
C45B C46B C58B 103.3 . .
C46B C47B C29B 120.0 . .
C46B C47B C48B 120.0 . .
C29B C47B C48B 106.7 . .
C49B C48B C47B 119.9 . .
C49B C48B C31B 119.9 . .
C47B C48B C31B 109.4 . .
C48B C49B C50B 120.0 . .
C48B C49B C59B 120.0 . .
C50B C49B C59B 109.3 . .
C33B C50B C49B 120.1 . .
C33B C50B C51B 119.7 . .
C49B C50B C51B 102.5 . .
C52B C51B C50B 119.7 . .
C52B C51B C60B 119.7 . .
C50B C51B C60B 114.9 . .
C51B C52B C35B 119.8 . .
C51B C52B C53B 119.8 . .
C35B C52B C53B 106.0 . .
C54B C53B C37B 120.0 . .
C54B C53B C52B 119.9 . .
C37B C53B C52B 111.6 . .
C53B C54B C55B 120.0 . .
C53B C54B C40B 119.9 . .
C55B C54B C40B 112.3 . .
C60B C55B C54B 120.0 . .
C60B C55B C56B 119.9 . .
C54B C55B C56B 103.6 . .
C57B C56B C55B 119.9 . .
C57B C56B C41B 121.2 . .
C55B C56B C41B 108.9 . .
C56B C57B C44B 119.9 . .
C56B C57B C58B 119.8 . .
C44B C57B C58B 102.1 . .
C59B C58B C46B 119.9 . .
C59B C58B C57B 119.9 . .
C46B C58B C57B 114.1 . .
C58B C59B C60B 119.9 . .
C58B C59B C49B 120.0 . .
C60B C59B C49B 110.8 . .
C55B C60B C59B 120.0 . .
C55B C60B C51B 119.9 . .
C59B C60B C51B 101.5 . .

loop_
_geom_bond_atom_site_label_1
_geom_bond_atom_site_label_2
_geom_bond_distance
_geom_bond_site_symmetry_2
Co N1 1.964(15) .
Co N3 1.961(15) .
Co N2 1.966(11) .
Co N2 1.966(11) 6_575
N1 C2P 1.415(15) 6_575
N1 C2P 1.415(15) .
N2 C4P 1.382(15) .
N2 C7P 1.399(15) .
N3 C9P 1.384(15) .
N3 C9P 1.384(15) 6_575
C1P C1P 1.35(2) 6_575
C1P C2P 1.412(16) .
C1P C11P 1.533(16) .
C2P C3P 1.374(18) .
C3P C4P 1.337(16) .
C4P C5P 1.456(18) .
C5P C6P 1.363(18) .
C5P C13P 1.518(19) .
C6P C7P 1.485(19) .
C6P C15P 1.489(19) .
C7P C8P 1.318(17) .
C8P C9P 1.409(18) .
C9P C10P 1.447(17) .
C10P C10P 1.37(3) 6_575
C10P C17P 1.491(17) .
C11P C12P 1.532(16) .
C13P C14P 1.518(17) .
C15P C16P 1.541(18) .
C17P C18P 1.524(18) .
Cl1 C61 1.714(17) .
Cl2 C61 1.709(18) .
Cl3 C61 1.656(13) .
C62 C63 1.394(10) .
C62 C63 1.394(10) 6_575
C63 C64 1.407(11) .
C64 C65 1.394(10) .
C65 C64 1.394(10) 6_575
O1 O1 1.34(7) 6_575
O1 C3 1.62(3) .
O1 C1B 1.74(2) .
O1 C12 1.65(3) 2_657
O1 C3B 1.67(3) 2_657
O1 C11 1.78(3) 5_677
C1 C9 1.4390 .
C1 C6 1.4399 .
C1 C2 1.6642 .
C2 C2b 1.547(14) 2_657
C2 C2 1.62(3) 5_677
C2 C12 1.4233 .
C2 C3 1.5235 .
C3 C4 1.3892 .
C3 C14 1.4399 .
C4 C5 1.4173 .
C4 C17 1.4503 .
C5 C6 1.3802 .
C5 C19 1.4397 .
C6 C7 1.4393 .
C7 C21 1.3798 .
C7 C8 1.4385 .
C8 C24 1.3796 .
C8 C9 1.4402 .
C9 C10 1.3800 .
C10 C26 1.4393 .
C10 C11 1.5168 .
C11 C12 1.3467 .
C11 C28 1.4051 .
C12 C13 1.4395 .
C13 C30 1.3798 .
C13 C14 1.4393 .
C14 C15 1.3795 .
C15 C32 1.4394 .
C15 C16 1.4403 .
C16 C17 1.3798 .
C16 C34 1.4392 .
C17 C18 1.4393 .
C18 C36 1.3602 .
C18 C19 1.4388 .
C19 C20 1.3795 .
C20 C38 1.4392 .
C20 C21 1.4397 .
C21 C22 1.4389 .
C22 C23 1.3796 .
C22 C39 1.4397 .
C23 C24 1.4390 .
C23 C42 1.4391 .
C24 C25 1.4395 .
C25 C26 1.3794 .
C25 C43 1.4399 .
C26 C27 1.4390 .
C27 C45 1.3977 .
C27 C28 1.4387 .
C28 C29 1.3791 .
C29 C30 1.4393 .
C29 C47 1.4393 .
C30 C31 1.4397 .
C31 C32 1.3800 .
C31 C48 1.4391 .
C32 C33 1.4393 .
C33 C50 1.3780 .
C33 C34 1.4399 .
C34 C35 1.3796 .
C35 C52 1.4396 .
C35 C36 1.5156 .
C36 C37 1.3837 .
C37 C38 1.3788 .
C37 C53 1.4388 .
C38 C39 1.4390 .
C39 C40 1.3798 .
C40 C54 1.4390 .
C40 C41 1.4400 .
C41 C42 1.3795 .
C41 C56 1.4394 .
C42 C43 1.4396 .
C43 C44 1.3800 .
C44 C57 1.4392 .
C44 C45 1.4851 .
C45 C46 1.3761 .
C46 C47 1.3794 .
C46 C58 1.4393 .
C47 C48 1.4397 .
C48 C49 1.3789 .
C49 C59 1.4392 .
C49 C50 1.4395 .
C50 C51 1.4401 .
C51 C52 1.3797 .
C51 C60 1.4396 .
C52 C53 1.4391 .
C53 C54 1.3791 .
C54 C55 1.4180 .
C55 C56 1.4158 .
C55 C60 1.4181 .
C56 C57 1.3796 .
C57 C58 1.4395 .
C58 C59 1.3792 .
C59 C60 1.4395 .
C1B C2B 1.4331 .
C1B C6B 1.4392 .
C1B C9B 1.4396 .
C2B C3B 1.5343 .
C2B C12B 1.5750 .
C3B C4B 1.3796 .
C3B C14B 1.4399 .
C3B O1 1.67(2) 2_657
C4B C17B 1.4391 .
C4B C5B 1.4391 .
C5B C6B 1.3795 .
C5B C19B 1.4393 .
C6B C7B 1.4399 .
C7B C21B 1.3795 .
C7B C8B 1.4391 .
C8B C24B 1.3795 .
C8B C9B 1.4398 .
C9B C10B 1.3791 .
C10B C26B 1.4391 .
C10B C11B 1.4397 .
C11B C12B 1.3796 .
C11B C28B 1.4393 .
C12B C13B 1.4393 .
C13B C30B 1.3801 .
C13B C14B 1.4396 .
C14B C15B 1.3801 .
C15B C32B 1.4388 .
C15B C16B 1.4400 .
C16B C17B 1.3791 .
C16B C34B 1.4386 .
C17B C18B 1.4397 .
C18B C36B 1.3794 .
C18B C19B 1.4390 .
C19B C20B 1.3795 .
C20B C38B 1.4389 .
C20B C21B 1.4394 .
C21B C22B 1.4399 .
C22B C23B 1.3789 .
C22B C39B 1.4387 .
C23B C42B 1.4388 .
C23B C24B 1.4395 .
C24B C25B 1.4397 .
C25B C26B 1.3794 .
C25B C43B 1.4392 .
C26B C27B 1.4395 .
C27B C45B 1.3795 .
C27B C28B 1.4399 .
C28B C29B 1.3796 .
C29B C47B 1.4391 .
C29B C30B 1.4394 .
C30B C31B 1.4394 .
C31B C32B 1.3800 .
C31B C48B 1.4398 .
C32B C33B 1.4422 .
C33B C50B 1.3819 .
C33B C34B 1.4341 .
C34B C35B 1.3787 .
C35B C36B 1.4393 .
C35B C52B 1.4393 .
C36B C37B 1.4397 .
C37B C38B 1.3797 .
C37B C53B 1.4390 .
C38B C39B 1.4395 .
C39B C40B 1.3795 .
C40B C41B 1.3944 .
C40B C54B 1.4395 .
C41B C42B 1.3935 .
C41B C56B 1.4695 .
C42B C43B 1.4394 .
C43B C44B 1.3798 .
C44B C57B 1.4389 .
C44B C45B 1.4396 .
C45B C46B 1.4392 .
C46B C47B 1.3793 .
C46B C58B 1.4394 .
C47B C48B 1.4392 .
C48B C49B 1.3790 .
C49B C50B 1.4391 .
C49B C59B 1.4396 .
C50B C51B 1.4402 .
C51B C52B 1.3809 .
C51B C60B 1.4405 .
C52B C53B 1.4401 .
C53B C54B 1.3791 .
C54B C55B 1.4389 .
C55B C60B 1.3788 .
C55B C56B 1.4398 .
C56B C57B 1.3800 .
C57B C58B 1.4405 .
C58B C59B 1.3787 .
C59B C60B 1.4389 .
